data_2000402
loop_
_publ_author_name
'Tinant, B.'
'Declercq, J.-P.'
'Weiler, J.'
'Soumillon, J. P.'
'Motte, F.'
'Vanhulle, S.'

_publ_section_title
;
 (<i>Z</i>)-\a,\b-Dimethoxystilbene
;
_journal_issue 12
_journal_name_full 'Acta Crystallographica Section C'
_journal_page_first 2250
_journal_page_last 2251
_journal_paper_doi 10.1107/S0108270192003950
_journal_volume 48
_journal_year 1992
_chemical_formula_sum 'C16 H16 O2'
_chemical_formula_weight 240.30
_space_group_crystal_system orthorhombic
_space_group_IT_number 19
_space_group_name_Hall 'P 2ac 2ab'
_space_group_name_H-M_alt 'P 21 21 21'
_cell_angle_alpha 90
_cell_angle_beta 90
_cell_angle_gamma 90
_cell_formula_units_Z 4
_cell_length_a 7.5690(10)
_cell_length_b 9.3080(10)
_cell_length_c 18.502(2)
_cell_volume 1303.5(3)
_diffrn_radiation_type Cu
_diffrn_radiation_wavelength 1.5418
_exptl_absorpt_coefficient_mu 0.639
_exptl_crystal_density_diffrn 1.22
_exptl_crystal_F_000 512
_cod_data_source_file ha0102.cif
_cod_data_source_block ha0102a
_cod_depositor_comments
;
 Updating space group information and adding the symmetry operation list.

 Antanas Vaitkus,
 2018-06-18
;
_cod_original_sg_symbol_H-M 'P 2 1 2 1 2 1'
_cod_database_code 2000402

loop_
_space_group_symop_id
_space_group_symop_operation_xyz
1 x,y,z
2 -x+1/2,-y,z+1/2
3 x+1/2,-y+1/2,-z
4 -x,y+1/2,-z+1/2

loop_
_atom_site_label
_atom_site_fract_x
_atom_site_fract_y
_atom_site_fract_z
_atom_site_U_iso_or_equiv
C1 .1986(3) .9419(2) .64470(10) .0450(10)
C2 .1948(3) .9418(2) .71650(10) .0460(10)
O3 .0720(2) .8622(2) .60790(10) .0600(10)
C4 -.0655(4) .9461(3) .5772(2) .0720(10)
O5 .0451(2) .8896(2) .75030(10) .0630(10)
C6 .0721(4) .7766(3) .8005(2) .0640(10)
C7 .3293(3) 1.0145(2) .59750(10) .0440(10)
C8 .4049(3) 1.1467(2) .61520(10) .0500(10)
C9 .5253(4) 1.2126(3) .5702(2) .0650(10)
C10 .5722(4) 1.1462(4) .5054(2) .0770(10)
C11 .4971(5) 1.0184(5) .48620(10) .0800(10)
C12 .3749(4) .9509(3) .53180(10) .0630(10)
C13 .3338(3) .9988(2) .76550(10) .0430(10)
C14 .2889(3) 1.0910(3) .82220(10) .0520(10)
C15 .4181(4) 1.1414(3) .86840(10) .0600(10)
C16 .5920(4) 1.1029(3) .85940(10) .0590(10)
C17 .6371(3) 1.0114(3) .80320(10) .0560(10)
C18 .5089(3) .9590(2) .75700(10) .0480(10)
H4A -.1577(4) .8766(3) .5496(2) ?
H4B -.0096 1.0213(3) .5391(2) ?
H4C -.1335(4) 1.0041(3) .6193(2) ?
H6A -.0531(4) .7451(3) .8236(2) ?
H6B .1595(4) .8124(3) .8429(2) ?
H6C .1304(4) .6859(3) .7730(2) ?
H8 .3690(3) 1.1982(3) .66540(10) ?
H9 .5819(4) 1.3152(3) .5846(2) ?
H10 .6684(4) 1.1960(4) .4703(2) ?
H11 .5324(5) .9686(5) .43550(10) ?
H12 .3168(4) .8495(3) .51630(10) ?
H14 .1530(3) 1.1229(3) .82990(10) ?
H15 .3818(4) 1.2120(3) .91230(10) ?
H16 .6919(4) 1.1440(3) .89550(10) ?
H17 .7734(3) .9806(3) .79570(10) ?
H18 .5453(3) .8864(2) .71390(10) ?

loop_
_geom_angle_atom_site_label_1
_geom_angle_atom_site_label_2
_geom_angle_atom_site_label_3
_geom_angle
O3 C1 C2 118.3(2)
C7 C1 C2 127.1(2)
C7 C1 O3 114.5(2)
O5 C2 C1 118.0(2)
C13 C2 C1 126.5(2)
C13 C2 O5 115.4(2)
C4 O3 C1 114.1(2)
C6 O5 C2 116.1(2)
C8 C7 C1 122.5(2)
C12 C7 C1 119.0(2)
C12 C7 C8 118.5(2)
C9 C8 C7 121.5(2)
C10 C9 C8 119.3(3)
C11 C10 C9 120.2(3)
C12 C11 C10 120.7(3)
C11 C12 C7 119.8(3)
C14 C13 C2 120.3(2)
C18 C13 C2 120.8(2)
C18 C13 C14 118.9(2)
C15 C14 C13 120.0(2)
C16 C15 C14 121.0(2)
C17 C16 C15 119.2(2)
C18 C17 C16 120.5(2)
C17 C18 C13 120.4(2)

loop_
_geom_bond_atom_site_label_1
_geom_bond_atom_site_label_2
_geom_bond_distance
C2 C1 1.328(3)
O3 C1 1.390(2)
C7 C1 1.483(3)
O5 C2 1.382(3)
C13 C2 1.487(3)
C4 O3 1.420(3)
C6 O5 1.418(3)
C8 C7 1.386(3)
C12 C7 1.396(3)
C9 C8 1.377(3)
C10 C9 1.396(5)
C11 C10 1.365(6)
C12 C11 1.400(5)
C14 C13 1.398(3)
C18 C13 1.385(3)
C15 C14 1.381(4)
C16 C15 1.374(4)
C17 C16 1.387(4)
C18 C17 1.382(3)
